data_7044037
loop_
_publ_author_name
'Rosales-Vazquez, Luis D'
'Sanchez, Victor'
'Dorazco-Gonzalez, Alejandro'
'Mart\'inez-Otero, Diego'
'Garcia-Orozco, Ivan'
'Morales, Raul Alberto'
'Jaramillo-Garcia, Jonathan'
'Tellez-Lopez, Antonio'

_publ_section_title
;
 Cadmium---1,4-Cyclohexanedicarboxylato Coordination Polymers Bearing
 Different Di-alkyl-2,2&#x2019;-bipyridines: Syntheses, Crystal Structures
 and Photoluminescence Studies
;
_journal_name_full 'Dalton Trans.'
_journal_paper_doi 10.1039/C7DT02376F
_journal_year 2017
_chemical_formula_moiety 'C40 H48 Cd2 N4 O10'
_chemical_formula_sum 'C40 H48 Cd2 N4 O10'
_chemical_formula_weight 969.62
_space_group_crystal_system triclinic
_space_group_IT_number 2
_space_group_name_Hall '-P 1'
_space_group_name_H-M_alt 'P -1'
_symmetry_space_group_name_Hall '-P 1'
_symmetry_space_group_name_H-M 'P -1'
_atom_sites_solution_hydrogens mixed
_audit_creation_method SHELXL-2014/7
_audit_update_record
;
2017-06-09 deposited with the CCDC.
2017-08-28 downloaded from the CCDC.
;
_cell_angle_alpha 89.2412(6)
_cell_angle_beta 73.2173(5)
_cell_angle_gamma 84.5276(6)
_cell_formula_units_Z 2
_cell_length_a 10.9591(4)
_cell_length_b 11.3715(4)
_cell_length_c 16.5949(5)
_cell_measurement_reflns_used 9921
_cell_measurement_temperature 100(2)
_cell_measurement_theta_max 27.49
_cell_measurement_theta_min 2.19
_cell_volume 1970.75(12)
_computing_cell_refinement 'Bruker SAINT'
_computing_data_collection 'Bruker APEX2'
_computing_data_reduction 'Bruker SAINT'
_computing_molecular_graphics 'Bruker SHELXTL'
_computing_publication_material 'Bruker SHELXTL'
_computing_structure_refinement 'SHELXL-2014/7 (Sheldrick, 2014)'
_computing_structure_solution 'SHELXS-97 (Sheldrick 2008)'
_diffrn_ambient_temperature 100(2)
_diffrn_measured_fraction_theta_full 0.999
_diffrn_measured_fraction_theta_max 0.999
_diffrn_measurement_device_type 'Bruker APEX-II CCD'
_diffrn_measurement_method '\w scans'
_diffrn_radiation_monochromator mirrors
_diffrn_radiation_type MoK\a
_diffrn_radiation_wavelength 0.71073
_diffrn_reflns_av_R_equivalents 0.0323
_diffrn_reflns_av_unetI/netI 0.0243
_diffrn_reflns_Laue_measured_fraction_full 0.999
_diffrn_reflns_Laue_measured_fraction_max 0.999
_diffrn_reflns_limit_h_max 14
_diffrn_reflns_limit_h_min -14
_diffrn_reflns_limit_k_max 14
_diffrn_reflns_limit_k_min -14
_diffrn_reflns_limit_l_max 21
_diffrn_reflns_limit_l_min -21
_diffrn_reflns_number 40494
_diffrn_reflns_point_group_measured_fraction_full 0.999
_diffrn_reflns_point_group_measured_fraction_max 0.999
_diffrn_reflns_theta_full 25.242
_diffrn_reflns_theta_max 27.446
_diffrn_reflns_theta_min 1.282
_diffrn_source 'Incoatec ImuS'
_exptl_absorpt_coefficient_mu 1.142
_exptl_absorpt_correction_T_max 0.7456
_exptl_absorpt_correction_T_min 0.6248
_exptl_absorpt_correction_type multi-scan
_exptl_absorpt_process_details 'SADABS 2014/5, Sheldrick'
_exptl_crystal_colour colourless
_exptl_crystal_density_diffrn 1.634
_exptl_crystal_description Prism
_exptl_crystal_F_000 984
_exptl_crystal_preparation ', Luminescent'
_exptl_crystal_size_max 0.291
_exptl_crystal_size_mid 0.084
_exptl_crystal_size_min 0.080
_refine_diff_density_max 1.187
_refine_diff_density_min -1.091
_refine_diff_density_rms 0.071
_refine_ls_extinction_method none
_refine_ls_goodness_of_fit_ref 1.066
_refine_ls_hydrogen_treatment mixed
_refine_ls_matrix_type full
_refine_ls_number_parameters 525
_refine_ls_number_reflns 8998
_refine_ls_number_restraints 6
_refine_ls_restrained_S_all 1.066
_refine_ls_R_factor_all 0.0252
_refine_ls_R_factor_gt 0.0224
_refine_ls_shift/su_max 0.004
_refine_ls_shift/su_mean 0.000
_refine_ls_structure_factor_coef Fsqd
_refine_ls_weighting_details 'w=1/[\s^2^(Fo^2^)+(0.0155P)^2^+2.1949P] where P=(Fo^2^+2Fc^2^)/3'
_refine_ls_weighting_scheme calc
_refine_ls_wR_factor_gt 0.0529
_refine_ls_wR_factor_ref 0.0544
_reflns_Friedel_coverage 0.000
_reflns_number_gt 8285
_reflns_number_total 8998
_reflns_threshold_expression 'I > 2\s(I)'
_cod_data_source_file c7dt02376f2.cif
_cod_data_source_block mo_211GOI15_0m
_cod_database_code 7044037
_shelx_shelxl_version_number 2014/7
_shelx_space_group_comment
; 
The symmetry employed for this shelxl refinement is uniquely defined 
by the following loop, which should always be used as a source of 
symmetry information in preference to the above space-group names. 
They are only intended as comments. 
;
_shelx_estimated_absorpt_t_min 0.732
_shelx_estimated_absorpt_t_max 0.914

loop_
_space_group_symop_operation_xyz
'x, y, z'
'-x, -y, -z'

loop_
_atom_site_label
_atom_site_type_symbol
_atom_site_fract_x
_atom_site_fract_y
_atom_site_fract_z
_atom_site_U_iso_or_equiv
_atom_site_adp_type
_atom_site_occupancy
_atom_site_site_symmetry_order
_atom_site_calc_flag
_atom_site_refinement_flags_posn
_atom_site_refinement_flags_adp
Cd1 Cd 0.36821(2) 0.42733(2) 0.47799(2) 0.01368(4) Uani 1 1 d . .
Cd2 Cd 0.36017(2) 0.09129(2) 0.97678(2) 0.01332(4) Uani 1 1 d . .
O1 O 0.47994(13) 0.26025(12) 0.41581(9) 0.0184(3) Uani 1 1 d . .
O2 O 0.34619(14) 0.12926(13) 0.48270(9) 0.0216(3) Uani 1 1 d . .
O3 O 0.28497(14) 0.09924(14) 0.19278(9) 0.0233(3) Uani 1 1 d . .
O4 O 0.44976(12) 0.03125(12) 0.08487(8) 0.0148(3) Uani 1 1 d . .
O5 O 0.22365(13) 0.31322(13) 0.57094(9) 0.0190(3) Uani 1 1 d D .
H5A H 0.252(3) 0.327(3) 0.6126(15) 0.054(10) Uiso 1 1 d D .
H5B H 0.264(3) 0.2477(19) 0.5470(17) 0.049(9) Uiso 1 1 d D .
O6 O 0.46424(13) 0.24207(12) 0.91929(9) 0.0182(3) Uani 1 1 d . .
O7 O 0.32932(14) 0.38916(13) 0.99286(9) 0.0243(3) Uani 1 1 d . .
O8 O 0.31143(14) 0.39116(15) 0.68977(9) 0.0258(3) Uani 1 1 d . .
O9 O 0.45247(12) 0.47424(12) 0.58529(8) 0.0152(3) Uani 1 1 d . .
O10 O 0.19965(14) 0.21271(13) 1.07369(9) 0.0200(3) Uani 1 1 d D .
H10A H 0.221(3) 0.186(2) 1.1151(14) 0.046(9) Uiso 1 1 d D .
H10B H 0.233(3) 0.276(2) 1.056(2) 0.065(11) Uiso 1 1 d D .
N1 N 0.23632(16) 0.60677(15) 0.50028(11) 0.0181(3) Uani 1 1 d . .
N2 N 0.22835(15) 0.43258(14) 0.39457(10) 0.0162(3) Uani 1 1 d . .
N3 N 0.21950(15) 0.11006(14) 0.88848(10) 0.0162(3) Uani 1 1 d . .
N4 N 0.24413(15) -0.06926(14) 0.99214(10) 0.0160(3) Uani 1 1 d . .
C1 C 0.2428(2) 0.69056(19) 0.55477(14) 0.0231(4) Uani 1 1 d . .
H1 H 0.3133 0.6842 0.5776 0.028 Uiso 1 1 calc R U
C2 C 0.1510(2) 0.78577(19) 0.57909(14) 0.0238(4) Uani 1 1 d . .
H2 H 0.1599 0.8440 0.6170 0.029 Uiso 1 1 calc R U
C3 C 0.04564(19) 0.79582(18) 0.54775(13) 0.0191(4) Uani 1 1 d . .
C4 C 0.04099(18) 0.71038(17) 0.48943(12) 0.0169(4) Uani 1 1 d . .
H4 H -0.0279 0.7155 0.4652 0.020 Uiso 1 1 calc R U
C5 C 0.13750(18) 0.61751(17) 0.46674(12) 0.0149(4) Uani 1 1 d . .
C6 C 0.13791(17) 0.52421(17) 0.40344(12) 0.0149(4) Uani 1 1 d . .
C7 C 0.05182(19) 0.53143(18) 0.35630(12) 0.0182(4) Uani 1 1 d . .
H7 H -0.0116 0.5967 0.3641 0.022 Uiso 1 1 calc R U
C8 C 0.05812(19) 0.44270(18) 0.29707(13) 0.0197(4) Uani 1 1 d . .
C9 C 0.15115(19) 0.34827(18) 0.28969(13) 0.0198(4) Uani 1 1 d . .
H9 H 0.1583 0.2854 0.2510 0.024 Uiso 1 1 calc R U
C10 C 0.23308(19) 0.34661(18) 0.33913(13) 0.0188(4) Uani 1 1 d . .
H10 H 0.2959 0.2813 0.3336 0.023 Uiso 1 1 calc R U
C11 C -0.0600(2) 0.89358(18) 0.57762(14) 0.0233(4) Uani 1 1 d . .
H11A H -0.0235 0.9698 0.5710 0.035 Uiso 1 1 calc R U
H11B H -0.1048 0.8823 0.6371 0.035 Uiso 1 1 calc R U
H11C H -0.1205 0.8924 0.5443 0.035 Uiso 1 1 calc R U
C12 C -0.0310(2) 0.4483(2) 0.24296(16) 0.0335(5) Uani 1 1 d . .
H12A H 0.0061 0.4908 0.1912 0.050 Uiso 1 1 calc R U
H12B H -0.1136 0.4899 0.2738 0.050 Uiso 1 1 calc R U
H12C H -0.0438 0.3680 0.2286 0.050 Uiso 1 1 calc R U
C13 C 0.44717(18) 0.15549(17) 0.43032(12) 0.0167(4) Uani 1 1 d . .
C14 C 0.54137(18) 0.05435(17) 0.38160(12) 0.0176(4) Uani 1 1 d . .
H14 H 0.5998 0.0284 0.4162 0.021 Uiso 1 1 calc R U
C15 C 0.62565(18) 0.09223(19) 0.29601(12) 0.0194(4) Uani 1 1 d . .
H15A H 0.6657 0.1640 0.3038 0.023 Uiso 1 1 calc R U
H15B H 0.6950 0.0288 0.2728 0.023 Uiso 1 1 calc R U
C16 C 0.54839(18) 0.11753(17) 0.23353(12) 0.0171(4) Uani 1 1 d . .
H16A H 0.6071 0.1352 0.1780 0.021 Uiso 1 1 calc R U
H16B H 0.4871 0.1882 0.2529 0.021 Uiso 1 1 calc R U
C17 C 0.47394(18) 0.01246(17) 0.22367(12) 0.0167(4) Uani 1 1 d . .
H17 H 0.5371 -0.0554 0.1972 0.020 Uiso 1 1 calc R U
C18 C 0.39227(19) -0.02589(18) 0.30961(12) 0.0181(4) Uani 1 1 d . .
H18A H 0.3240 0.0378 0.3342 0.022 Uiso 1 1 calc R U
H18B H 0.3509 -0.0970 0.3022 0.022 Uiso 1 1 calc R U
C19 C 0.4732(2) -0.05316(17) 0.36985(12) 0.0204(4) Uani 1 1 d . .
H19A H 0.5376 -0.1207 0.3473 0.024 Uiso 1 1 calc R U
H19B H 0.4175 -0.0759 0.4251 0.024 Uiso 1 1 calc R U
C20 C 0.39483(18) 0.05005(16) 0.16410(12) 0.0149(4) Uani 1 1 d . .
C21 C 0.20923(19) 0.20142(18) 0.83810(13) 0.0190(4) Uani 1 1 d . .
H21 H 0.2643 0.2623 0.8342 0.023 Uiso 1 1 calc R U
C22 C 0.12279(19) 0.21135(18) 0.79180(13) 0.0209(4) Uani 1 1 d . .
H22 H 0.1197 0.2773 0.7565 0.025 Uiso 1 1 calc R U
C23 C 0.03973(18) 0.12395(18) 0.79706(12) 0.0184(4) Uani 1 1 d . .
C24 C 0.04974(18) 0.02942(18) 0.84970(12) 0.0175(4) Uani 1 1 d . .
H24 H -0.0054 -0.0317 0.8555 0.021 Uiso 1 1 calc R U
C25 C 0.14079(17) 0.02446(17) 0.89404(12) 0.0148(4) Uani 1 1 d . .
C26 C 0.15878(17) -0.07737(17) 0.94844(12) 0.0152(4) Uani 1 1 d . .
C27 C 0.09444(19) -0.17769(17) 0.95177(12) 0.0183(4) Uani 1 1 d . .
H27 H 0.0338 -0.1812 0.9212 0.022 Uiso 1 1 calc R U
C28 C 0.11910(19) -0.27286(18) 1.00001(13) 0.0199(4) Uani 1 1 d . .
C29 C 0.20714(19) -0.26278(18) 1.04456(13) 0.0199(4) Uani 1 1 d . .
H29 H 0.2260 -0.3260 1.0784 0.024 Uiso 1 1 calc R U
C30 C 0.26735(18) -0.16033(17) 1.03955(12) 0.0181(4) Uani 1 1 d . .
H30 H 0.3270 -0.1542 1.0706 0.022 Uiso 1 1 calc R U
C31 C -0.0547(2) 0.1306(2) 0.74653(14) 0.0255(4) Uani 1 1 d . .
H31A H -0.0084 0.1271 0.6864 0.038 Uiso 1 1 calc R U
H31B H -0.1099 0.2050 0.7597 0.038 Uiso 1 1 calc R U
H31C H -0.1073 0.0641 0.7607 0.038 Uiso 1 1 calc R U
C32 C 0.0550(2) -0.38342(19) 1.00220(15) 0.0284(5) Uani 1 1 d . .
H32A H 0.0037 -0.3775 0.9625 0.043 Uiso 1 1 calc R U
H32B H -0.0009 -0.3943 1.0592 0.043 Uiso 1 1 calc R U
H32C H 0.1199 -0.4511 0.9864 0.043 Uiso 1 1 calc R U
C33 C 0.42939(18) 0.35087(17) 0.93828(12) 0.0155(4) Uani 1 1 d . .
C34 C 0.52155(19) 0.43995(17) 0.89168(12) 0.0161(4) Uani 1 1 d . .
H34 H 0.5718 0.4612 0.9301 0.019 Uiso 1 1 calc R U
C35 C 0.4487(2) 0.55467(17) 0.87335(12) 0.0191(4) Uani 1 1 d . .
H35A H 0.3854 0.5855 0.9260 0.023 Uiso 1 1 calc R U
H35B H 0.5097 0.6148 0.8528 0.023 Uiso 1 1 calc R U
C36 C 0.37989(19) 0.53405(17) 0.80771(12) 0.0177(4) Uani 1 1 d . .
H36A H 0.3358 0.6097 0.7962 0.021 Uiso 1 1 calc R U
H36B H 0.3143 0.4785 0.8301 0.021 Uiso 1 1 calc R U
C37 C 0.47431(18) 0.48325(17) 0.72525(12) 0.0159(4) Uani 1 1 d . .
H37 H 0.5334 0.5440 0.6991 0.019 Uiso 1 1 calc R U
C38 C 0.55391(18) 0.37092(17) 0.74168(12) 0.0168(4) Uani 1 1 d . .
H38A H 0.4973 0.3066 0.7588 0.020 Uiso 1 1 calc R U
H38B H 0.6204 0.3457 0.6888 0.020 Uiso 1 1 calc R U
C39 C 0.61820(18) 0.39045(18) 0.80994(12) 0.0173(4) Uani 1 1 d . .
H39A H 0.6842 0.4462 0.7894 0.021 Uiso 1 1 calc R U
H39B H 0.6616 0.3145 0.8216 0.021 Uiso 1 1 calc R U
C40 C 0.40580(18) 0.44781(17) 0.66303(12) 0.0164(4) Uani 1 1 d . .

loop_
_atom_site_aniso_label
_atom_site_aniso_U_11
_atom_site_aniso_U_22
_atom_site_aniso_U_33
_atom_site_aniso_U_23
_atom_site_aniso_U_13
_atom_site_aniso_U_12
Cd1 0.01333(7) 0.01672(7) 0.01134(7) -0.00186(5) -0.00435(5) -0.00046(5)
Cd2 0.01282(7) 0.01622(7) 0.01135(7) -0.00102(5) -0.00369(5) -0.00270(5)
O1 0.0191(7) 0.0177(7) 0.0175(7) -0.0035(5) -0.0045(5) 0.0003(5)
O2 0.0239(7) 0.0215(7) 0.0169(7) -0.0033(6) -0.0024(6) -0.0008(6)
O3 0.0219(7) 0.0307(8) 0.0135(7) -0.0007(6) -0.0023(6) 0.0077(6)
O4 0.0157(6) 0.0193(7) 0.0096(6) -0.0016(5) -0.0040(5) -0.0014(5)
O5 0.0184(7) 0.0234(7) 0.0148(7) -0.0041(6) -0.0042(6) -0.0015(6)
O6 0.0195(7) 0.0160(7) 0.0184(7) 0.0006(5) -0.0041(5) -0.0031(5)
O7 0.0263(8) 0.0214(7) 0.0197(7) -0.0012(6) 0.0014(6) -0.0003(6)
O8 0.0262(8) 0.0395(9) 0.0144(7) 0.0016(6) -0.0057(6) -0.0167(7)
O9 0.0174(6) 0.0202(7) 0.0086(6) 0.0007(5) -0.0041(5) -0.0032(5)
O10 0.0198(7) 0.0243(8) 0.0151(7) -0.0012(6) -0.0045(6) -0.0006(6)
N1 0.0169(8) 0.0201(8) 0.0180(8) -0.0039(6) -0.0062(6) -0.0009(6)
N2 0.0153(7) 0.0189(8) 0.0144(8) -0.0015(6) -0.0043(6) -0.0008(6)
N3 0.0160(8) 0.0187(8) 0.0137(8) -0.0012(6) -0.0037(6) -0.0019(6)
N4 0.0146(7) 0.0188(8) 0.0147(8) -0.0006(6) -0.0039(6) -0.0033(6)
C1 0.0208(10) 0.0268(11) 0.0243(11) -0.0081(8) -0.0109(8) -0.0007(8)
C2 0.0237(10) 0.0239(10) 0.0252(11) -0.0100(8) -0.0093(9) -0.0016(8)
C3 0.0188(9) 0.0190(9) 0.0183(10) -0.0019(7) -0.0034(7) -0.0007(7)
C4 0.0154(9) 0.0191(9) 0.0161(9) -0.0010(7) -0.0042(7) -0.0018(7)
C5 0.0156(9) 0.0169(9) 0.0120(9) -0.0006(7) -0.0032(7) -0.0027(7)
C6 0.0150(8) 0.0170(9) 0.0114(9) 0.0004(7) -0.0017(7) -0.0024(7)
C7 0.0183(9) 0.0195(9) 0.0168(9) -0.0020(7) -0.0057(7) 0.0011(7)
C8 0.0212(10) 0.0228(10) 0.0166(9) -0.0025(8) -0.0081(8) 0.0000(8)
C9 0.0222(10) 0.0204(10) 0.0166(9) -0.0049(7) -0.0053(8) -0.0004(8)
C10 0.0173(9) 0.0193(9) 0.0190(10) -0.0047(8) -0.0045(7) 0.0012(7)
C11 0.0229(10) 0.0203(10) 0.0260(11) -0.0070(8) -0.0070(8) 0.0029(8)
C12 0.0405(13) 0.0342(13) 0.0331(13) -0.0106(10) -0.0251(11) 0.0078(10)
C13 0.0203(9) 0.0198(9) 0.0121(9) -0.0036(7) -0.0092(7) 0.0028(7)
C14 0.0193(9) 0.0197(9) 0.0144(9) -0.0038(7) -0.0078(7) 0.0051(7)
C15 0.0161(9) 0.0258(10) 0.0160(9) -0.0052(8) -0.0048(7) 0.0012(7)
C16 0.0168(9) 0.0220(10) 0.0119(9) -0.0034(7) -0.0032(7) -0.0015(7)
C17 0.0191(9) 0.0198(9) 0.0109(9) -0.0034(7) -0.0052(7) 0.0025(7)
C18 0.0229(10) 0.0188(9) 0.0132(9) -0.0004(7) -0.0061(7) -0.0018(7)
C19 0.0305(11) 0.0168(9) 0.0139(9) -0.0013(7) -0.0078(8) 0.0025(8)
C20 0.0171(9) 0.0158(9) 0.0119(9) -0.0016(7) -0.0038(7) -0.0030(7)
C21 0.0182(9) 0.0196(9) 0.0188(10) 0.0014(8) -0.0039(8) -0.0041(7)
C22 0.0223(10) 0.0211(10) 0.0184(10) 0.0035(8) -0.0049(8) -0.0018(8)
C23 0.0166(9) 0.0230(10) 0.0153(9) -0.0017(7) -0.0047(7) 0.0000(7)
C24 0.0158(9) 0.0208(9) 0.0156(9) -0.0015(7) -0.0036(7) -0.0029(7)
C25 0.0140(8) 0.0173(9) 0.0117(9) -0.0027(7) -0.0014(7) -0.0007(7)
C26 0.0131(8) 0.0186(9) 0.0129(9) -0.0029(7) -0.0023(7) -0.0012(7)
C27 0.0188(9) 0.0205(10) 0.0170(9) -0.0024(7) -0.0069(7) -0.0031(7)
C28 0.0206(9) 0.0187(10) 0.0207(10) -0.0014(8) -0.0059(8) -0.0035(7)
C29 0.0217(10) 0.0171(9) 0.0214(10) 0.0022(8) -0.0070(8) -0.0013(7)
C30 0.0167(9) 0.0208(10) 0.0174(9) 0.0014(7) -0.0062(7) -0.0013(7)
C31 0.0268(11) 0.0302(11) 0.0243(11) 0.0041(9) -0.0148(9) -0.0035(9)
C32 0.0382(13) 0.0204(10) 0.0335(13) 0.0037(9) -0.0185(10) -0.0108(9)
C33 0.0200(9) 0.0176(9) 0.0114(9) 0.0007(7) -0.0082(7) -0.0033(7)
C34 0.0215(9) 0.0166(9) 0.0121(9) 0.0002(7) -0.0073(7) -0.0038(7)
C35 0.0287(10) 0.0163(9) 0.0135(9) -0.0013(7) -0.0079(8) -0.0019(8)
C36 0.0216(9) 0.0188(9) 0.0134(9) -0.0019(7) -0.0067(7) 0.0004(7)
C37 0.0189(9) 0.0196(9) 0.0099(8) 0.0012(7) -0.0047(7) -0.0044(7)
C38 0.0173(9) 0.0211(9) 0.0114(9) -0.0024(7) -0.0033(7) -0.0011(7)
C39 0.0162(9) 0.0214(10) 0.0145(9) 0.0020(7) -0.0041(7) -0.0036(7)
C40 0.0171(9) 0.0185(9) 0.0134(9) -0.0001(7) -0.0040(7) -0.0015(7)

loop_
_atom_type_symbol
_atom_type_description
_atom_type_scat_dispersion_real
_atom_type_scat_dispersion_imag
_atom_type_scat_source
C C 0.0033 0.0016 'International Tables Vol C Tables 4.2.6.8 and 6.1.1.4'
H H 0.0000 0.0000 'International Tables Vol C Tables 4.2.6.8 and 6.1.1.4'
N N 0.0061 0.0033 'International Tables Vol C Tables 4.2.6.8 and 6.1.1.4'
O O 0.0106 0.0060 'International Tables Vol C Tables 4.2.6.8 and 6.1.1.4'
Cd Cd -0.8075 1.2024 'International Tables Vol C Tables 4.2.6.8 and 6.1.1.4'

loop_
_geom_angle_atom_site_label_1
_geom_angle_atom_site_label_2
_geom_angle_atom_site_label_3
_geom_angle
_geom_angle_site_symmetry_1
_geom_angle_site_symmetry_3
O1 Cd1 O9 106.99(5) . .
O1 Cd1 O9 87.89(5) . 2_666
O9 Cd1 O9 73.97(5) . 2_666
O1 Cd1 N2 93.01(5) . .
O9 Cd1 N2 159.65(5) . .
O9 Cd1 N2 111.40(5) 2_666 .
O1 Cd1 O5 89.28(5) . .
O9 Cd1 O5 90.27(5) . .
O9 Cd1 O5 162.38(5) 2_666 .
N2 Cd1 O5 86.12(5) . .
O1 Cd1 N1 161.08(6) . .
O9 Cd1 N1 90.79(5) . .
O9 Cd1 N1 90.96(5) 2_666 .
N2 Cd1 N1 69.87(6) . .
O5 Cd1 N1 97.23(5) . .
O6 Cd2 N4 160.70(6) . .
O6 Cd2 O4 104.64(5) . 1_556
N4 Cd2 O4 92.82(5) . 1_556
O6 Cd2 O10 93.06(5) . .
N4 Cd2 O10 95.20(5) . .
O4 Cd2 O10 89.77(5) 1_556 .
O6 Cd2 O4 87.41(5) . 2_656
N4 Cd2 O4 90.11(5) . 2_656
O4 Cd2 O4 72.57(5) 1_556 2_656
O10 Cd2 O4 161.82(5) . 2_656
O6 Cd2 N3 93.42(5) . .
N4 Cd2 N3 69.88(6) . .
O4 Cd2 N3 161.61(5) 1_556 .
O10 Cd2 N3 85.78(5) . .
O4 Cd2 N3 112.35(5) 2_656 .
C13 O1 Cd1 126.41(12) . .
C20 O4 Cd2 124.99(12) . 1_554
C20 O4 Cd2 127.00(12) . 2_656
Cd2 O4 Cd2 107.43(5) 1_554 2_656
Cd1 O5 H5A 93(2) . .
Cd1 O5 H5B 92(2) . .
H5A O5 H5B 108(2) . .
C33 O6 Cd2 126.16(12) . .
C40 O9 Cd1 124.64(12) . .
C40 O9 Cd1 129.33(12) . 2_666
Cd1 O9 Cd1 106.03(5) . 2_666
Cd2 O10 H10A 94(2) . .
Cd2 O10 H10B 94(2) . .
H10A O10 H10B 112(2) . .
C1 N1 C5 118.39(17) . .
C1 N1 Cd1 122.93(14) . .
C5 N1 Cd1 117.87(12) . .
C10 N2 C6 118.40(17) . .
C10 N2 Cd1 122.50(13) . .
C6 N2 Cd1 119.09(12) . .
C21 N3 C25 118.04(17) . .
C21 N3 Cd2 125.20(13) . .
C25 N3 Cd2 116.67(13) . .
C30 N4 C26 119.09(17) . .
C30 N4 Cd2 120.39(13) . .
C26 N4 Cd2 120.33(13) . .
N1 C1 C2 122.72(19) . .
N1 C1 H1 118.6 . .
C2 C1 H1 118.6 . .
C1 C2 C3 119.71(19) . .
C1 C2 H2 120.1 . .
C3 C2 H2 120.1 . .
C2 C3 C4 117.39(18) . .
C2 C3 C11 120.84(18) . .
C4 C3 C11 121.75(18) . .
C5 C4 C3 119.99(18) . .
C5 C4 H4 120.0 . .
C3 C4 H4 120.0 . .
N1 C5 C4 121.73(17) . .
N1 C5 C6 116.19(16) . .
C4 C5 C6 122.08(17) . .
N2 C6 C7 121.60(17) . .
N2 C6 C5 115.79(17) . .
C7 C6 C5 122.61(17) . .
C6 C7 C8 120.12(18) . .
C6 C7 H7 119.9 . .
C8 C7 H7 119.9 . .
C9 C8 C7 117.30(18) . .
C9 C8 C12 120.71(19) . .
C7 C8 C12 121.99(19) . .
C10 C9 C8 119.37(18) . .
C10 C9 H9 120.3 . .
C8 C9 H9 120.3 . .
N2 C10 C9 123.19(18) . .
N2 C10 H10 118.4 . .
C9 C10 H10 118.4 . .
C3 C11 H11A 109.5 . .
C3 C11 H11B 109.5 . .
H11A C11 H11B 109.5 . .
C3 C11 H11C 109.5 . .
H11A C11 H11C 109.5 . .
H11B C11 H11C 109.5 . .
C8 C12 H12A 109.5 . .
C8 C12 H12B 109.5 . .
H12A C12 H12B 109.5 . .
C8 C12 H12C 109.5 . .
H12A C12 H12C 109.5 . .
H12B C12 H12C 109.5 . .
O2 C13 O1 124.94(17) . .
O2 C13 C14 117.99(17) . .
O1 C13 C14 117.04(17) . .
C19 C14 C15 109.89(16) . .
C19 C14 C13 112.09(16) . .
C15 C14 C13 113.11(16) . .
C19 C14 H14 107.1 . .
C15 C14 H14 107.1 . .
C13 C14 H14 107.1 . .
C16 C15 C14 111.65(16) . .
C16 C15 H15A 109.3 . .
C14 C15 H15A 109.3 . .
C16 C15 H15B 109.3 . .
C14 C15 H15B 109.3 . .
H15A C15 H15B 108.0 . .
C15 C16 C17 112.20(16) . .
C15 C16 H16A 109.2 . .
C17 C16 H16A 109.2 . .
C15 C16 H16B 109.2 . .
C17 C16 H16B 109.2 . .
H16A C16 H16B 107.9 . .
C20 C17 C18 112.89(16) . .
C20 C17 C16 107.60(16) . .
C18 C17 C16 110.75(15) . .
C20 C17 H17 108.5 . .
C18 C17 H17 108.5 . .
C16 C17 H17 108.5 . .
C19 C18 C17 111.36(16) . .
C19 C18 H18A 109.4 . .
C17 C18 H18A 109.4 . .
C19 C18 H18B 109.4 . .
C17 C18 H18B 109.4 . .
H18A C18 H18B 108.0 . .
C18 C19 C14 111.01(16) . .
C18 C19 H19A 109.4 . .
C14 C19 H19A 109.4 . .
C18 C19 H19B 109.4 . .
C14 C19 H19B 109.4 . .
H19A C19 H19B 108.0 . .
O3 C20 O4 123.61(18) . .
O3 C20 C17 119.72(17) . .
O4 C20 C17 116.64(16) . .
N3 C21 C22 123.24(19) . .
N3 C21 H21 118.4 . .
C22 C21 H21 118.4 . .
C21 C22 C23 119.65(19) . .
C21 C22 H22 120.2 . .
C23 C22 H22 120.2 . .
C24 C23 C22 117.19(18) . .
C24 C23 C31 121.52(18) . .
C22 C23 C31 121.28(19) . .
C23 C24 C25 120.04(18) . .
C23 C24 H24 120.0 . .
C25 C24 H24 120.0 . .
N3 C25 C24 121.84(18) . .
N3 C25 C26 116.13(17) . .
C24 C25 C26 122.01(17) . .
N4 C26 C27 121.39(18) . .
N4 C26 C25 116.75(17) . .
C27 C26 C25 121.82(17) . .
C26 C27 C28 119.81(18) . .
C26 C27 H27 120.1 . .
C28 C27 H27 120.1 . .
C29 C28 C27 117.93(18) . .
C29 C28 C32 121.13(19) . .
C27 C28 C32 120.93(19) . .
C30 C29 C28 119.75(19) . .
C30 C29 H29 120.1 . .
C28 C29 H29 120.1 . .
N4 C30 C29 122.03(18) . .
N4 C30 H30 119.0 . .
C29 C30 H30 119.0 . .
C23 C31 H31A 109.5 . .
C23 C31 H31B 109.5 . .
H31A C31 H31B 109.5 . .
C23 C31 H31C 109.5 . .
H31A C31 H31C 109.5 . .
H31B C31 H31C 109.5 . .
C28 C32 H32A 109.5 . .
C28 C32 H32B 109.5 . .
H32A C32 H32B 109.5 . .
C28 C32 H32C 109.5 . .
H32A C32 H32C 109.5 . .
H32B C32 H32C 109.5 . .
O7 C33 O6 125.07(18) . .
O7 C33 C34 118.42(17) . .
O6 C33 C34 116.48(16) . .
C39 C34 C35 109.67(16) . .
C39 C34 C33 113.77(16) . .
C35 C34 C33 111.61(16) . .
C39 C34 H34 107.1 . .
C35 C34 H34 107.1 . .
C33 C34 H34 107.1 . .
C36 C35 C34 111.29(16) . .
C36 C35 H35A 109.4 . .
C34 C35 H35A 109.4 . .
C36 C35 H35B 109.4 . .
C34 C35 H35B 109.4 . .
H35A C35 H35B 108.0 . .
C35 C36 C37 111.23(16) . .
C35 C36 H36A 109.4 . .
C37 C36 H36A 109.4 . .
C35 C36 H36B 109.4 . .
C37 C36 H36B 109.4 . .
H36A C36 H36B 108.0 . .
C40 C37 C36 111.96(16) . .
C40 C37 C38 106.53(15) . .
C36 C37 C38 111.01(15) . .
C40 C37 H37 109.1 . .
C36 C37 H37 109.1 . .
C38 C37 H37 109.1 . .
C39 C38 C37 112.34(16) . .
C39 C38 H38A 109.1 . .
C37 C38 H38A 109.1 . .
C39 C38 H38B 109.1 . .
C37 C38 H38B 109.1 . .
H38A C38 H38B 107.9 . .
C38 C39 C34 111.89(16) . .
C38 C39 H39A 109.2 . .
C34 C39 H39A 109.2 . .
C38 C39 H39B 109.2 . .
C34 C39 H39B 109.2 . .
H39A C39 H39B 107.9 . .
O8 C40 O9 124.05(18) . .
O8 C40 C37 117.94(17) . .
O9 C40 C37 117.95(16) . .

loop_
_geom_bond_atom_site_label_1
_geom_bond_atom_site_label_2
_geom_bond_distance
_geom_bond_site_symmetry_2
Cd1 O1 2.2478(13) .
Cd1 O9 2.3188(13) .
Cd1 O9 2.3269(13) 2_666
Cd1 N2 2.3399(16) .
Cd1 O5 2.3453(15) .
Cd1 N1 2.3533(16) .
Cd2 O6 2.2028(14) .
Cd2 N4 2.2931(16) .
Cd2 O4 2.3463(13) 1_556
Cd2 O10 2.3557(14) .
Cd2 O4 2.3623(13) 2_656
Cd2 N3 2.4088(16) .
O1 C13 1.277(2) .
O2 C13 1.253(2) .
O3 C20 1.240(2) .
O4 C20 1.289(2) .
O4 Cd2 2.3463(13) 1_554
O4 Cd2 2.3623(13) 2_656
O5 H5A 0.861(17) .
O5 H5B 0.866(17) .
O6 C33 1.275(2) .
O7 C33 1.248(2) .
O8 C40 1.239(2) .
O9 C40 1.286(2) .
O9 Cd1 2.3268(13) 2_666
O10 H10A 0.831(16) .
O10 H10B 0.851(17) .
N1 C1 1.343(3) .
N1 C5 1.349(2) .
N2 C10 1.338(2) .
N2 C6 1.346(2) .
N3 C21 1.342(3) .
N3 C25 1.346(2) .
N4 C30 1.342(3) .
N4 C26 1.349(2) .
C1 C2 1.384(3) .
C1 H1 0.9500 .
C2 C3 1.392(3) .
C2 H2 0.9500 .
C3 C4 1.395(3) .
C3 C11 1.503(3) .
C4 C5 1.394(3) .
C4 H4 0.9500 .
C5 C6 1.502(3) .
C6 C7 1.385(3) .
C7 C8 1.401(3) .
C7 H7 0.9500 .
C8 C9 1.389(3) .
C8 C12 1.503(3) .
C9 C10 1.379(3) .
C9 H9 0.9500 .
C10 H10 0.9500 .
C11 H11A 0.9800 .
C11 H11B 0.9800 .
C11 H11C 0.9800 .
C12 H12A 0.9800 .
C12 H12B 0.9800 .
C12 H12C 0.9800 .
C13 C14 1.536(3) .
C14 C19 1.535(3) .
C14 C15 1.536(3) .
C14 H14 1.0000 .
C15 C16 1.526(3) .
C15 H15A 0.9900 .
C15 H15B 0.9900 .
C16 C17 1.545(3) .
C16 H16A 0.9900 .
C16 H16B 0.9900 .
C17 C20 1.525(3) .
C17 C18 1.532(3) .
C17 H17 1.0000 .
C18 C19 1.528(3) .
C18 H18A 0.9900 .
C18 H18B 0.9900 .
C19 H19A 0.9900 .
C19 H19B 0.9900 .
C21 C22 1.378(3) .
C21 H21 0.9500 .
C22 C23 1.396(3) .
C22 H22 0.9500 .
C23 C24 1.392(3) .
C23 C31 1.505(3) .
C24 C25 1.397(3) .
C24 H24 0.9500 .
C25 C26 1.492(3) .
C26 C27 1.390(3) .
C27 C28 1.390(3) .
C27 H27 0.9500 .
C28 C29 1.388(3) .
C28 C32 1.493(3) .
C29 C30 1.383(3) .
C29 H29 0.9500 .
C30 H30 0.9500 .
C31 H31A 0.9800 .
C31 H31B 0.9800 .
C31 H31C 0.9800 .
C32 H32A 0.9800 .
C32 H32B 0.9800 .
C32 H32C 0.9800 .
C33 C34 1.539(3) .
C34 C39 1.535(3) .
C34 C35 1.537(3) .
C34 H34 1.0000 .
C35 C36 1.525(3) .
C35 H35A 0.9900 .
C35 H35B 0.9900 .
C36 C37 1.538(3) .
C36 H36A 0.9900 .
C36 H36B 0.9900 .
C37 C40 1.519(3) .
C37 C38 1.544(3) .
C37 H37 1.0000 .
C38 C39 1.525(3) .
C38 H38A 0.9900 .
C38 H38B 0.9900 .
C39 H39A 0.9900 .
C39 H39B 0.9900 .

loop_
_geom_torsion_atom_site_label_1
_geom_torsion_atom_site_label_2
_geom_torsion_atom_site_label_3
_geom_torsion_atom_site_label_4
_geom_torsion
_geom_torsion_site_symmetry_1
C5 N1 C1 C2 1.4(3) .
Cd1 N1 C1 C2 -168.03(17) .
N1 C1 C2 C3 1.2(4) .
C1 C2 C3 C4 -2.8(3) .
C1 C2 C3 C11 175.7(2) .
C2 C3 C4 C5 2.0(3) .
C11 C3 C4 C5 -176.54(19) .
C1 N1 C5 C4 -2.2(3) .
Cd1 N1 C5 C4 167.73(14) .
C1 N1 C5 C6 177.48(18) .
Cd1 N1 C5 C6 -12.6(2) .
C3 C4 C5 N1 0.5(3) .
C3 C4 C5 C6 -179.17(18) .
C10 N2 C6 C7 -0.6(3) .
Cd1 N2 C6 C7 -179.42(14) .
C10 N2 C6 C5 179.86(17) .
Cd1 N2 C6 C5 1.1(2) .
N1 C5 C6 N2 7.6(2) .
C4 C5 C6 N2 -172.67(18) .
N1 C5 C6 C7 -171.89(18) .
C4 C5 C6 C7 7.8(3) .
N2 C6 C7 C8 -0.6(3) .
C5 C6 C7 C8 178.89(18) .
C6 C7 C8 C9 1.3(3) .
C6 C7 C8 C12 -178.4(2) .
C7 C8 C9 C10 -0.9(3) .
C12 C8 C9 C10 178.8(2) .
C6 N2 C10 C9 1.1(3) .
Cd1 N2 C10 C9 179.83(15) .
C8 C9 C10 N2 -0.3(3) .
Cd1 O1 C13 O2 -0.4(3) .
Cd1 O1 C13 C14 -178.32(12) .
O2 C13 C14 C19 29.2(2) .
O1 C13 C14 C19 -152.69(17) .
O2 C13 C14 C15 154.16(17) .
O1 C13 C14 C15 -27.8(2) .
C19 C14 C15 C16 56.1(2) .
C13 C14 C15 C16 -70.0(2) .
C14 C15 C16 C17 -54.3(2) .
C15 C16 C17 C20 176.82(15) .
C15 C16 C17 C18 53.0(2) .
C20 C17 C18 C19 -175.34(16) .
C16 C17 C18 C19 -54.6(2) .
C17 C18 C19 C14 57.9(2) .
C15 C14 C19 C18 -57.8(2) .
C13 C14 C19 C18 68.9(2) .
Cd2 O4 C20 O3 2.6(3) 1_554
Cd2 O4 C20 O3 -167.56(14) 2_656
Cd2 O4 C20 C17 -175.21(12) 1_554
Cd2 O4 C20 C17 14.7(2) 2_656
C18 C17 C20 O3 33.3(2) .
C16 C17 C20 O3 -89.2(2) .
C18 C17 C20 O4 -148.85(17) .
C16 C17 C20 O4 88.64(19) .
C25 N3 C21 C22 -0.3(3) .
Cd2 N3 C21 C22 -176.63(15) .
N3 C21 C22 C23 0.7(3) .
C21 C22 C23 C24 -0.3(3) .
C21 C22 C23 C31 -179.08(19) .
C22 C23 C24 C25 -0.5(3) .
C31 C23 C24 C25 178.32(18) .
C21 N3 C25 C24 -0.5(3) .
Cd2 N3 C25 C24 176.14(14) .
C21 N3 C25 C26 177.93(16) .
Cd2 N3 C25 C26 -5.4(2) .
C23 C24 C25 N3 0.9(3) .
C23 C24 C25 C26 -177.45(17) .
C30 N4 C26 C27 0.2(3) .
Cd2 N4 C26 C27 175.06(14) .
C30 N4 C26 C25 -177.55(16) .
Cd2 N4 C26 C25 -2.7(2) .
N3 C25 C26 N4 5.4(2) .
C24 C25 C26 N4 -176.15(17) .
N3 C25 C26 C27 -172.31(17) .
C24 C25 C26 C27 6.1(3) .
N4 C26 C27 C28 -0.9(3) .
C25 C26 C27 C28 176.71(17) .
C26 C27 C28 C29 0.9(3) .
C26 C27 C28 C32 -177.72(19) .
C27 C28 C29 C30 -0.3(3) .
C32 C28 C29 C30 178.4(2) .
C26 N4 C30 C29 0.5(3) .
Cd2 N4 C30 C29 -174.38(15) .
C28 C29 C30 N4 -0.4(3) .
Cd2 O6 C33 O7 -0.3(3) .
Cd2 O6 C33 C34 177.45(12) .
O7 C33 C34 C39 -162.78(17) .
O6 C33 C34 C39 19.3(2) .
O7 C33 C34 C35 -38.0(2) .
O6 C33 C34 C35 144.05(17) .
C39 C34 C35 C36 58.0(2) .
C33 C34 C35 C36 -69.0(2) .
C34 C35 C36 C37 -57.7(2) .
C35 C36 C37 C40 172.87(16) .
C35 C36 C37 C38 54.0(2) .
C40 C37 C38 C39 -174.43(15) .
C36 C37 C38 C39 -52.3(2) .
C37 C38 C39 C34 54.0(2) .
C35 C34 C39 C38 -56.0(2) .
C33 C34 C39 C38 69.8(2) .
Cd1 O9 C40 O8 1.9(3) .
Cd1 O9 C40 O8 -177.42(14) 2_666
Cd1 O9 C40 C37 178.90(12) .
Cd1 O9 C40 C37 -0.4(2) 2_666
C36 C37 C40 O8 -45.4(2) .
C38 C37 C40 O8 76.1(2) .
C36 C37 C40 O9 137.37(18) .
C38 C37 C40 O9 -101.11(19) .
